data_4326213
loop_
_publ_author_name
'Susanne Striegler'
'Michael Dittel'
'Rami Kanso'
'Natasha A. Alonso'
'Evert C. Duin'

_publ_section_title
;
 Hydrolysis of Glycosides with Microgel Catalysts
;
_journal_name_full 'Inorganic Chemistry'
_journal_page_first 8869
_journal_page_last 8878
_journal_paper_doi 10.1021/ic200837z
_journal_volume 50
_journal_year 2011
_chemical_formula_sum 'C38 H36 Cl2 Cu2 N2 O7'
_chemical_formula_weight 830.67
_chemical_melting_point 234
_chemical_name_common Cu2(bssdpo)(OAc)
_chemical_name_systematic
; 
 ? 
;
_space_group_IT_number 14
_symmetry_cell_setting monoclinic
_symmetry_space_group_name_Hall '-P 2yn'
_symmetry_space_group_name_H-M 'P 1 21/n 1'
_atom_sites_solution_hydrogens geom
_atom_sites_solution_primary direct
_atom_sites_solution_secondary difmap
_audit_creation_method SHELXL-97
_cell_angle_alpha 90.0000(8)
_cell_angle_beta 101.4446(8)
_cell_angle_gamma 90.0000(8)
_cell_formula_units_Z 4
_cell_length_a 8.6070(3)
_cell_length_b 20.0239(8)
_cell_length_c 20.9300(8)
_cell_measurement_reflns_used 8769
_cell_measurement_temperature 193(2)
_cell_measurement_theta_max 28.29
_cell_measurement_theta_min 1.42
_cell_volume 3535.5(2)
_computing_cell_refinement 'SMART, SAINT'
_computing_data_collection SMART
_computing_data_reduction SAINT
_computing_molecular_graphics 'SHELXP-97 (Sheldrick, 1997)'
_computing_publication_material 'SHELXCIF-97 (Sheldrick, 1997)'
_computing_structure_refinement 'SHELXL-97 (Sheldrick, 1997)'
_computing_structure_solution 'SHELXS-97 (Sheldrick, 1990)'
_diffrn_ambient_temperature 193(2)
_diffrn_measured_fraction_theta_full 0.997
_diffrn_measured_fraction_theta_max 0.997
_diffrn_measurement_device_type 'Bruker APEX'
_diffrn_measurement_method '0.3 w/ scans'
_diffrn_radiation_monochromator graphite
_diffrn_radiation_source 'fine-focus sealed tube'
_diffrn_radiation_type MoK\a
_diffrn_radiation_wavelength 0.71073
_diffrn_reflns_av_R_equivalents 0.0540
_diffrn_reflns_av_sigmaI/netI 0.0523
_diffrn_reflns_limit_h_max 11
_diffrn_reflns_limit_h_min -11
_diffrn_reflns_limit_k_max 26
_diffrn_reflns_limit_k_min -25
_diffrn_reflns_limit_l_max 27
_diffrn_reflns_limit_l_min -27
_diffrn_reflns_number 35986
_diffrn_reflns_theta_full 28.29
_diffrn_reflns_theta_max 28.29
_diffrn_reflns_theta_min 1.42
_diffrn_standards_decay_% 0
_diffrn_standards_interval_count na
_diffrn_standards_interval_time na
_diffrn_standards_number 0
_exptl_absorpt_coefficient_mu 1.408
_exptl_absorpt_correction_T_max 0.904721
_exptl_absorpt_correction_T_min 0.904721
_exptl_absorpt_correction_type 'multiscan (SADABS)'
_exptl_absorpt_process_details SADABS
_exptl_crystal_colour 'dark blue'
_exptl_crystal_density_diffrn 1.561
_exptl_crystal_density_meas ?
_exptl_crystal_description needle
_exptl_crystal_F_000 1704
_exptl_crystal_size_max 0.300
_exptl_crystal_size_mid 0.070
_exptl_crystal_size_min 0.066
_refine_diff_density_max 0.579
_refine_diff_density_min -0.341
_refine_diff_density_rms 0.077
_refine_ls_extinction_coef 0
_refine_ls_extinction_method none
_refine_ls_goodness_of_fit_ref 0.945
_refine_ls_hydrogen_treatment constr
_refine_ls_matrix_type full
_refine_ls_number_parameters 469
_refine_ls_number_reflns 8769
_refine_ls_number_restraints 0
_refine_ls_restrained_S_all 0.945
_refine_ls_R_factor_all 0.0702
_refine_ls_R_factor_gt 0.0440
_refine_ls_shift/su_max 0.000
_refine_ls_shift/su_mean 0.000
_refine_ls_structure_factor_coef Fsqd
_refine_ls_weighting_details 'calc w=1/[\s^2^(Fo^2^)+(0.0596P)^2^+0.0000P] where P=(Fo^2^+2Fc^2^)/3'
_refine_ls_weighting_scheme calc
_refine_ls_wR_factor_gt 0.1004
_refine_ls_wR_factor_ref 0.1081
_reflns_number_gt 6074
_reflns_number_total 8769
_reflns_threshold_expression >2sigma(I)
_cod_data_source_file ic200837z_si_001.cif
_cod_data_source_block p21n
_cod_depositor_comments
;
The following automatic conversions were performed:

'_exptl_crystal_density_meas' value 'nm' was changed to '?' - the
value is perceived as not measured.

Automatic conversion script
Id: cif_fix_values 3008 2015-01-20 13:52:24Z robertas 
;
_cod_database_code 4326213

loop_
_symmetry_equiv_pos_as_xyz
'x, y, z'
'-x+1/2, y+1/2, -z+1/2'
'-x, -y, -z'
'x-1/2, -y-1/2, z-1/2'

loop_
_atom_site_label
_atom_site_type_symbol
_atom_site_fract_x
_atom_site_fract_y
_atom_site_fract_z
_atom_site_U_iso_or_equiv
_atom_site_adp_type
_atom_site_occupancy
_atom_site_symmetry_multiplicity
_atom_site_calc_flag
_atom_site_refinement_flags
_atom_site_disorder_assembly
_atom_site_disorder_group
Cu1 Cu -0.15802(4) 0.013883(15) 0.169054(16) 0.02908(9) Uani 1 1 d . B .
Cu2 Cu 0.25240(4) -0.003666(14) 0.225672(16) 0.02959(9) Uani 1 1 d . B .
N1 N -0.2342(3) -0.06669(10) 0.12382(11) 0.0327(5) Uani 1 1 d . B .
N2 N 0.3095(2) -0.09348(10) 0.20910(10) 0.0311(5) Uani 1 1 d . B .
O1 O -0.8940(2) 0.09507(9) 0.04358(10) 0.0421(5) Uani 1 1 d . . .
O2 O -0.3558(2) 0.05856(9) 0.14666(9) 0.0338(4) Uani 1 1 d . . .
O3 O -0.0751(2) 0.09470(9) 0.21620(9) 0.0349(4) Uani 1 1 d . . .
O4 O 0.04344(19) -0.03031(9) 0.18450(9) 0.0321(4) Uani 1 1 d . . .
O5 O 0.1915(2) 0.08801(9) 0.23962(10) 0.0379(5) Uani 1 1 d . . .
O6 O 0.4587(2) 0.01877(9) 0.27090(9) 0.0346(4) Uani 1 1 d . . .
O7 O 1.0014(2) -0.01007(9) 0.37122(10) 0.0394(5) Uani 1 1 d . . .
C1 C -1.6246(4) 0.28333(18) -0.00949(19) 0.0602(9) Uani 1 1 d . . .
H1A H -1.6135 0.2736 0.0356 0.072 Uiso 1 1 calc R . .
H1B H -1.7213 0.3012 -0.0331 0.072 Uiso 1 1 calc R . .
C2 C -1.5072(4) 0.27218(15) -0.03892(16) 0.0462(7) Uani 1 1 d . . .
H2A H -1.5245 0.2828 -0.0840 0.055 Uiso 1 1 calc R . .
C3 C -1.3499(3) 0.24472(13) -0.00948(14) 0.0361(6) Uani 1 1 d . . .
C4 C -1.2243(3) 0.25345(14) -0.04090(14) 0.0409(7) Uani 1 1 d . . .
H4A H -1.2404 0.2774 -0.0809 0.049 Uiso 1 1 calc R . .
C5 C -1.3222(3) 0.21009(15) 0.04914(15) 0.0421(7) Uani 1 1 d . . .
H5A H -1.4061 0.2039 0.0720 0.050 Uiso 1 1 calc R . .
C6 C -1.0758(3) 0.22802(14) -0.01518(14) 0.0398(7) Uani 1 1 d . . .
H6A H -0.9913 0.2351 -0.0375 0.048 Uiso 1 1 calc R . .
C7 C -1.1741(3) 0.18456(15) 0.07458(15) 0.0422(7) Uani 1 1 d . . .
H7A H -1.1574 0.1611 0.1148 0.051 Uiso 1 1 calc R . .
C8 C -1.0485(3) 0.19260(13) 0.04228(13) 0.0361(6) Uani 1 1 d . . .
C9 C -0.8891(3) 0.16159(14) 0.06857(15) 0.0406(7) Uani 1 1 d . . .
H9A H -0.8041 0.1875 0.0543 0.049 Uiso 1 1 calc R . .
H9B H -0.8679 0.1609 0.1168 0.049 Uiso 1 1 calc R . .
C10 C -0.7592(3) 0.05670(13) 0.05831(13) 0.0342(6) Uani 1 1 d . . .
C11 C -0.7737(3) -0.00646(13) 0.02907(14) 0.0355(6) Uani 1 1 d . . .
H11A H -0.8701 -0.0200 0.0016 0.043 Uiso 1 1 calc R . .
C12 C -0.6208(3) 0.07736(13) 0.09782(13) 0.0336(6) Uani 1 1 d . . .
H12A H -0.6155 0.1204 0.1172 0.040 Uiso 1 1 calc R . .
C13 C -0.6455(3) -0.04802(14) 0.04110(13) 0.0349(6) Uani 1 1 d . . .
H13A H -0.6542 -0.0911 0.0216 0.042 Uiso 1 1 calc R . .
C14 C -0.4858(3) 0.03540(13) 0.11007(12) 0.0304(6) Uani 1 1 d . . .
C15 C -0.5006(3) -0.02925(13) 0.08147(12) 0.0280(5) Uani 1 1 d . . .
C16 C -0.3742(3) -0.07643(13) 0.08966(13) 0.0313(6) Uani 1 1 d . . .
H16A H -0.3948 -0.1183 0.0683 0.038 Uiso 1 1 calc R . .
C17 C -0.1127(4) -0.11750(15) 0.12733(18) 0.0538(9) Uani 1 1 d . . .
H17A H -0.0860 -0.1227 0.0837 0.065 Uiso 1 1 calc R A 1
H17B H -0.1556 -0.1607 0.1391 0.065 Uiso 1 1 calc R A 1
C18A C 0.0329(9) -0.1022(3) 0.1748(4) 0.0322(15) Uani 0.50 1 d P B 1
H18A H 0.0089 -0.1189 0.2168 0.039 Uiso 0.50 1 calc PR B 1
C18B C 0.0374(9) -0.0879(4) 0.1451(4) 0.0328(16) Uani 0.50 1 d P B 2
H18B H 0.0609 -0.0710 0.1031 0.039 Uiso 0.50 1 calc PR B 2
C19 C 0.1782(3) -0.13202(14) 0.17268(17) 0.0514(9) Uani 1 1 d . . .
H19A H 0.1901 -0.1359 0.1267 0.062 Uiso 1 1 calc R B 1
H19B H 0.1805 -0.1776 0.1911 0.062 Uiso 1 1 calc R B 1
C20 C 0.0615(3) 0.11737(13) 0.23695(13) 0.0320(6) Uani 1 1 d . B .
C21 C 0.0711(3) 0.18917(13) 0.25998(15) 0.0441(7) Uani 1 1 d . . .
H21A H 0.1825 0.2018 0.2748 0.066 Uiso 1 1 calc R B .
H21B H 0.0147 0.1939 0.2961 0.066 Uiso 1 1 calc R . .
H21C H 0.0223 0.2183 0.2240 0.066 Uiso 1 1 calc R . .
C22 C 0.4474(3) -0.12026(13) 0.22717(12) 0.0309(6) Uani 1 1 d . . .
H22A H 0.4591 -0.1655 0.2153 0.037 Uiso 1 1 calc R B .
C23 C 0.5832(3) -0.08777(13) 0.26335(13) 0.0305(6) Uani 1 1 d . B .
C24 C 0.5841(3) -0.02003(13) 0.28332(13) 0.0297(6) Uani 1 1 d . B .
C25 C 0.7243(3) -0.12580(14) 0.28135(14) 0.0384(7) Uani 1 1 d . . .
H25A H 0.7241 -0.1712 0.2682 0.046 Uiso 1 1 calc R B .
C26 C 0.7258(3) 0.00685(13) 0.31872(13) 0.0323(6) Uani 1 1 d . . .
H26A H 0.7290 0.0525 0.3314 0.039 Uiso 1 1 calc R B .
C27 C 0.8596(3) -0.09933(14) 0.31682(15) 0.0399(7) Uani 1 1 d . B .
H27A H 0.9520 -0.1260 0.3289 0.048 Uiso 1 1 calc R . .
C28 C 0.8609(3) -0.03168(14) 0.33549(13) 0.0339(6) Uani 1 1 d . B .
C29 C 1.0063(3) 0.05631(14) 0.39758(14) 0.0399(7) Uani 1 1 d . . .
H29A H 0.9251 0.0613 0.4248 0.048 Uiso 1 1 calc R . .
H29B H 0.9844 0.0895 0.3618 0.048 Uiso 1 1 calc R . .
C30 C 1.1693(3) 0.06759(13) 0.43833(14) 0.0350(6) Uani 1 1 d . . .
C31 C 1.3034(4) 0.06724(15) 0.41105(15) 0.0438(7) Uani 1 1 d . . .
H31A H 1.2937 0.0596 0.3656 0.053 Uiso 1 1 calc R . .
C32 C 1.1862(3) 0.07951(14) 0.50426(14) 0.0382(7) Uani 1 1 d . . .
H32A H 1.0951 0.0795 0.5236 0.046 Uiso 1 1 calc R . .
C33 C 1.4516(4) 0.07792(15) 0.44974(16) 0.0437(7) Uani 1 1 d . . .
H33A H 1.5431 0.0760 0.4308 0.052 Uiso 1 1 calc R . .
C34 C 1.3339(3) 0.09147(14) 0.54274(14) 0.0409(7) Uani 1 1 d . . .
H34A H 1.3430 0.0998 0.5880 0.049 Uiso 1 1 calc R . .
C35 C 1.4684(3) 0.09149(14) 0.51603(15) 0.0386(7) Uani 1 1 d . . .
C36 C 1.6267(4) 0.10407(17) 0.55709(18) 0.0542(9) Uani 1 1 d . . .
H36A H 1.7159 0.0868 0.5421 0.065 Uiso 1 1 calc R . .
C37 C 1.6543(4) 0.1371(2) 0.61239(18) 0.0707(11) Uani 1 1 d . . .
H37A H 1.5685 0.1552 0.6291 0.085 Uiso 1 1 calc R . .
H37B H 1.7600 0.1428 0.6357 0.085 Uiso 1 1 calc R . .
C38 C 0.5543(4) 0.16752(14) 0.24814(14) 0.0473(8) Uani 1 1 d . . .
H38A H 0.6312 0.1454 0.2257 0.057 Uiso 1 1 calc R . .
H38B H 0.4735 0.1342 0.2542 0.057 Uiso 1 1 calc R . .
Cl1 Cl 0.46220(11) 0.23394(4) 0.20004(4) 0.0592(2) Uani 1 1 d . . .
Cl2 Cl 0.65345(13) 0.19721(5) 0.32497(4) 0.0722(3) Uani 1 1 d . . .

loop_
_atom_site_aniso_label
_atom_site_aniso_U_11
_atom_site_aniso_U_22
_atom_site_aniso_U_33
_atom_site_aniso_U_23
_atom_site_aniso_U_13
_atom_site_aniso_U_12
Cu1 0.02419(17) 0.02570(16) 0.03426(18) -0.00283(13) -0.00166(13) 0.00005(12)
Cu2 0.02513(17) 0.02394(16) 0.03684(19) -0.00161(13) -0.00078(13) 0.00027(12)
N1 0.0294(12) 0.0266(11) 0.0393(13) -0.0026(9) 0.0004(10) 0.0010(9)
N2 0.0283(12) 0.0273(11) 0.0354(12) -0.0018(9) 0.0010(10) 0.0015(9)
O1 0.0244(10) 0.0358(11) 0.0601(13) -0.0089(9) -0.0063(9) 0.0008(8)
O2 0.0246(9) 0.0326(10) 0.0399(11) -0.0084(8) -0.0038(8) 0.0023(7)
O3 0.0278(10) 0.0286(10) 0.0440(11) -0.0082(8) -0.0036(8) 0.0028(7)
O4 0.0250(9) 0.0243(9) 0.0438(11) -0.0053(8) -0.0012(8) 0.0009(7)
O5 0.0265(10) 0.0301(10) 0.0532(12) -0.0055(9) -0.0019(9) 0.0000(8)
O6 0.0263(10) 0.0278(9) 0.0462(11) -0.0013(8) -0.0017(8) 0.0014(7)
O7 0.0255(10) 0.0348(11) 0.0538(13) -0.0069(9) -0.0017(9) -0.0003(8)
C1 0.0381(19) 0.063(2) 0.078(3) 0.0100(19) 0.0064(18) 0.0061(16)
C2 0.0366(17) 0.0447(17) 0.055(2) 0.0021(14) 0.0032(14) 0.0036(13)
C3 0.0353(15) 0.0300(14) 0.0416(16) -0.0039(12) 0.0047(13) 0.0021(11)
C4 0.0418(17) 0.0373(16) 0.0415(16) 0.0022(12) 0.0030(13) 0.0073(13)
C5 0.0360(16) 0.0437(17) 0.0473(18) -0.0003(14) 0.0102(14) -0.0029(13)
C6 0.0336(16) 0.0381(16) 0.0481(18) -0.0025(13) 0.0092(13) 0.0033(12)
C7 0.0385(17) 0.0422(17) 0.0431(17) 0.0039(13) 0.0010(14) -0.0032(13)
C8 0.0324(15) 0.0309(14) 0.0410(16) -0.0053(12) -0.0027(12) 0.0007(11)
C9 0.0310(15) 0.0356(15) 0.0502(18) -0.0052(13) -0.0040(13) 0.0017(12)
C10 0.0240(14) 0.0341(15) 0.0419(16) 0.0008(12) 0.0007(12) 0.0000(11)
C11 0.0243(14) 0.0360(15) 0.0437(16) -0.0025(12) 0.0007(12) -0.0049(11)
C12 0.0281(14) 0.0306(14) 0.0392(16) -0.0034(11) 0.0001(12) 0.0007(11)
C13 0.0255(14) 0.0332(14) 0.0440(16) -0.0059(12) 0.0025(12) -0.0067(11)
C14 0.0279(14) 0.0331(14) 0.0296(14) -0.0008(11) 0.0042(11) -0.0017(11)
C15 0.0237(13) 0.0289(13) 0.0298(13) -0.0012(10) 0.0019(10) -0.0044(10)
C16 0.0286(14) 0.0276(13) 0.0358(15) -0.0014(11) 0.0016(11) -0.0061(10)
C17 0.0384(18) 0.0365(17) 0.077(2) -0.0149(16) -0.0104(16) 0.0082(13)
C18A 0.035(3) 0.020(3) 0.039(4) -0.001(3) 0.001(3) 0.004(2)
C18B 0.028(3) 0.028(4) 0.040(5) 0.004(3) 0.001(3) 0.002(2)
C19 0.0401(18) 0.0326(16) 0.069(2) -0.0119(14) -0.0180(15) 0.0027(13)
C20 0.0357(15) 0.0270(13) 0.0300(14) 0.0002(10) -0.0019(11) -0.0007(11)
C21 0.0362(16) 0.0314(15) 0.062(2) -0.0135(14) 0.0028(14) 0.0006(12)
C22 0.0313(14) 0.0270(13) 0.0338(14) -0.0037(11) 0.0052(11) 0.0022(10)
C23 0.0248(13) 0.0303(13) 0.0354(15) -0.0006(11) 0.0035(11) 0.0025(10)
C24 0.0271(14) 0.0296(13) 0.0319(14) 0.0046(11) 0.0046(11) 0.0010(10)
C25 0.0316(15) 0.0305(14) 0.0520(18) -0.0076(12) 0.0056(13) 0.0048(11)
C26 0.0272(14) 0.0277(13) 0.0402(15) 0.0008(11) 0.0018(11) 0.0013(10)
C27 0.0258(14) 0.0387(16) 0.0535(18) -0.0049(13) 0.0037(13) 0.0061(12)
C28 0.0247(14) 0.0391(15) 0.0368(15) -0.0010(12) 0.0034(11) -0.0018(11)
C29 0.0334(15) 0.0359(15) 0.0472(18) -0.0004(13) -0.0002(13) -0.0006(12)
C30 0.0291(14) 0.0296(14) 0.0433(16) 0.0011(12) 0.0000(12) -0.0016(11)
C31 0.0430(18) 0.0428(17) 0.0447(18) -0.0044(13) 0.0060(14) -0.0005(13)
C32 0.0305(15) 0.0401(16) 0.0428(17) 0.0074(13) 0.0047(12) -0.0028(12)
C33 0.0318(16) 0.0449(17) 0.056(2) 0.0023(14) 0.0126(14) -0.0006(13)
C34 0.0371(16) 0.0461(17) 0.0363(16) 0.0059(13) -0.0004(13) -0.0037(13)
C35 0.0297(15) 0.0331(15) 0.0500(18) 0.0081(13) 0.0010(13) -0.0046(11)
C36 0.0326(17) 0.057(2) 0.070(2) 0.0125(18) 0.0016(16) -0.0029(15)
C37 0.043(2) 0.098(3) 0.062(2) 0.003(2) -0.0081(18) -0.023(2)
C38 0.058(2) 0.0294(15) 0.0493(18) -0.0048(13) -0.0004(15) 0.0007(14)
Cl1 0.0774(6) 0.0358(4) 0.0589(5) 0.0012(4) 0.0005(4) -0.0016(4)
Cl2 0.0913(7) 0.0523(5) 0.0611(6) -0.0141(4) -0.0136(5) 0.0050(5)

loop_
_atom_type_symbol
_atom_type_description
_atom_type_scat_dispersion_real
_atom_type_scat_dispersion_imag
_atom_type_scat_source
C C 0.0033 0.0016 'International Tables Vol C Tables 4.2.6.8 and 6.1.1.4'
H H 0.0000 0.0000 'International Tables Vol C Tables 4.2.6.8 and 6.1.1.4'
N N 0.0061 0.0033 'International Tables Vol C Tables 4.2.6.8 and 6.1.1.4'
O O 0.0106 0.0060 'International Tables Vol C Tables 4.2.6.8 and 6.1.1.4'
Cu Cu 0.3201 1.2651 'International Tables Vol C Tables 4.2.6.8 and 6.1.1.4'
Cl Cl 0.1484 0.1585 'International Tables Vol C Tables 4.2.6.8 and 6.1.1.4'

loop_
_geom_angle_atom_site_label_1
_geom_angle_atom_site_label_2
_geom_angle_atom_site_label_3
_geom_angle
O2 Cu1 O4 175.37(8)
O2 Cu1 N1 94.16(8)
O4 Cu1 N1 84.50(8)
O2 Cu1 O3 87.37(7)
O4 Cu1 O3 94.00(7)
N1 Cu1 O3 178.45(8)
O6 Cu2 O4 176.27(8)
O6 Cu2 N2 93.71(8)
O4 Cu2 N2 84.74(8)
O6 Cu2 O5 87.42(7)
O4 Cu2 O5 94.22(7)
N2 Cu2 O5 178.20(9)
C16 N1 C17 120.5(2)
C16 N1 Cu1 126.26(19)
C17 N1 Cu1 113.10(17)
C22 N2 C19 120.5(2)
C22 N2 Cu2 126.32(18)
C19 N2 Cu2 113.16(17)
C10 O1 C9 118.5(2)
C14 O2 Cu1 126.74(16)
C20 O3 Cu1 134.19(17)
C18B O4 C18A 27.9(3)
C18B O4 Cu2 114.5(3)
C18A O4 Cu2 111.5(3)
C18B O4 Cu1 110.6(3)
C18A O4 Cu1 113.8(3)
Cu2 O4 Cu1 133.38(9)
C20 O5 Cu2 134.36(17)
C24 O6 Cu2 127.67(16)
C28 O7 C29 117.5(2)
C2 C1 H1A 120.0
C2 C1 H1B 120.0
H1A C1 H1B 120.0
C1 C2 C3 126.8(3)
C1 C2 H2A 116.6
C3 C2 H2A 116.6
C4 C3 C5 118.0(3)
C4 C3 C2 119.5(3)
C5 C3 C2 122.5(3)
C6 C4 C3 121.2(3)
C6 C4 H4A 119.4
C3 C4 H4A 119.4
C7 C5 C3 120.7(3)
C7 C5 H5A 119.7
C3 C5 H5A 119.7
C8 C6 C4 121.0(3)
C8 C6 H6A 119.5
C4 C6 H6A 119.5
C5 C7 C8 121.1(3)
C5 C7 H7A 119.5
C8 C7 H7A 119.5
C6 C8 C7 118.0(3)
C6 C8 C9 121.1(3)
C7 C8 C9 120.9(3)
O1 C9 C8 107.0(2)
O1 C9 H9A 110.3
C8 C9 H9A 110.3
O1 C9 H9B 110.3
C8 C9 H9B 110.3
H9A C9 H9B 108.6
C12 C10 O1 124.0(2)
C12 C10 C11 121.8(2)
O1 C10 C11 114.1(2)
C13 C11 C10 118.1(2)
C13 C11 H11A 120.9
C10 C11 H11A 120.9
C10 C12 C14 120.9(2)
C10 C12 H12A 119.6
C14 C12 H12A 119.6
C11 C13 C15 122.3(3)
C11 C13 H13A 118.9
C15 C13 H13A 118.9
O2 C14 C12 118.1(2)
O2 C14 C15 124.4(2)
C12 C14 C15 117.5(2)
C13 C15 C14 119.3(2)
C13 C15 C16 117.3(2)
C14 C15 C16 123.4(2)
N1 C16 C15 125.0(2)
N1 C16 H16A 117.5
C15 C16 H16A 117.5
C18B C17 N1 109.5(4)
C18B C17 C18A 27.8(3)
N1 C17 C18A 113.4(3)
C18B C17 H17A 85.4
N1 C17 H17A 108.9
C18A C17 H17A 108.9
C18B C17 H17B 132.2
N1 C17 H17B 108.9
C18A C17 H17B 108.9
H17A C17 H17B 107.7
C19 C18A O4 113.4(5)
C19 C18A C17 122.6(5)
O4 C18A C17 108.8(5)
C19 C18A H18A 103.2
O4 C18A H18A 103.2
C17 C18A H18A 103.2
C17 C18B O4 115.2(5)
C17 C18B C19 118.6(5)
O4 C18B C19 108.6(5)
C17 C18B H18B 104.2
O4 C18B H18B 104.2
C19 C18B H18B 104.2
C18A C19 N2 111.4(4)
C18A C19 C18B 27.1(3)
N2 C19 C18B 111.7(3)
C18A C19 H19A 109.4
N2 C19 H19A 109.4
C18B C19 H19A 84.6
C18A C19 H19B 109.4
N2 C19 H19B 109.4
C18B C19 H19B 129.6
H19A C19 H19B 108.0
O5 C20 O3 127.7(2)
O5 C20 C21 116.0(2)
O3 C20 C21 116.2(2)
C20 C21 H21A 109.5
C20 C21 H21B 109.5
H21A C21 H21B 109.5
C20 C21 H21C 109.5
H21A C21 H21C 109.5
H21B C21 H21C 109.5
N2 C22 C23 125.4(2)
N2 C22 H22A 117.3
C23 C22 H22A 117.3
C22 C23 C24 123.5(2)
C22 C23 C25 117.8(2)
C24 C23 C25 118.7(2)
O6 C24 C26 118.2(2)
O6 C24 C23 123.4(2)
C26 C24 C23 118.4(2)
C27 C25 C23 122.1(3)
C27 C25 H25A 119.0
C23 C25 H25A 119.0
C28 C26 C24 121.3(2)
C28 C26 H26A 119.3
C24 C26 H26A 119.3
C25 C27 C28 119.0(2)
C25 C27 H27A 120.5
C28 C27 H27A 120.5
O7 C28 C26 125.0(2)
O7 C28 C27 114.6(2)
C26 C28 C27 120.4(2)
O7 C29 C30 108.0(2)
O7 C29 H29A 110.1
C30 C29 H29A 110.1
O7 C29 H29B 110.1
C30 C29 H29B 110.1
H29A C29 H29B 108.4
C32 C30 C31 118.8(3)
C32 C30 C29 119.6(3)
C31 C30 C29 121.6(3)
C33 C31 C30 120.3(3)
C33 C31 H31A 119.9
C30 C31 H31A 119.9
C30 C32 C34 120.9(3)
C30 C32 H32A 119.5
C34 C32 H32A 119.5
C31 C33 C35 120.9(3)
C31 C33 H33A 119.5
C35 C33 H33A 119.5
C35 C34 C32 120.7(3)
C35 C34 H34A 119.6
C32 C34 H34A 119.6
C34 C35 C33 118.3(3)
C34 C35 C36 120.9(3)
C33 C35 C36 120.8(3)
C37 C36 C35 125.6(3)
C37 C36 H36A 117.2
C35 C36 H36A 117.2
C36 C37 H37A 120.0
C36 C37 H37B 120.0
H37A C37 H37B 120.0
Cl1 C38 Cl2 110.36(16)
Cl1 C38 H38A 109.6
Cl2 C38 H38A 109.6
Cl1 C38 H38B 109.6
Cl2 C38 H38B 109.6
H38A C38 H38B 108.1

loop_
_geom_bond_atom_site_label_1
_geom_bond_atom_site_label_2
_geom_bond_distance
Cu1 O2 1.8976(17)
Cu1 O4 1.9162(17)
Cu1 N1 1.919(2)
Cu1 O3 1.9550(17)
Cu2 O6 1.8928(18)
Cu2 O4 1.9096(17)
Cu2 N2 1.914(2)
Cu2 O5 1.9470(18)
N1 C16 1.288(3)
N1 C17 1.451(3)
N2 C22 1.289(3)
N2 C19 1.453(3)
O1 C10 1.374(3)
O1 C9 1.429(3)
O2 C14 1.309(3)
O3 C20 1.255(3)
O4 C18B 1.413(8)
O4 C18A 1.454(7)
O5 C20 1.255(3)
O6 C24 1.314(3)
O7 C28 1.360(3)
O7 C29 1.436(3)
C1 C2 1.303(4)
C1 H1A 0.9500
C1 H1B 0.9500
C2 C3 1.478(4)
C2 H2A 0.9500
C3 C4 1.384(4)
C3 C5 1.388(4)
C4 C6 1.381(4)
C4 H4A 0.9500
C5 C7 1.379(4)
C5 H5A 0.9500
C6 C8 1.376(4)
C6 H6A 0.9500
C7 C8 1.393(4)
C7 H7A 0.9500
C8 C9 1.507(4)
C9 H9A 0.9900
C9 H9B 0.9900
C10 C12 1.373(3)
C10 C11 1.400(4)
C11 C13 1.365(4)
C11 H11A 0.9500
C12 C14 1.416(4)
C12 H12A 0.9500
C13 C15 1.412(3)
C13 H13A 0.9500
C14 C15 1.421(4)
C15 C16 1.425(4)
C16 H16A 0.9500
C17 C18B 1.402(8)
C17 C18A 1.469(8)
C17 H17A 0.9900
C17 H17B 0.9900
C18A C19 1.394(8)
C18A H18A 1.0000
C18B C19 1.518(7)
C18B H18B 1.0000
C19 H19A 0.9900
C19 H19B 0.9900
C20 C21 1.513(3)
C21 H21A 0.9800
C21 H21B 0.9800
C21 H21C 0.9800
C22 C23 1.418(3)
C22 H22A 0.9500
C23 C24 1.419(4)
C23 C25 1.419(3)
C24 C26 1.403(4)
C25 C27 1.358(4)
C25 H25A 0.9500
C26 C28 1.382(4)
C26 H26A 0.9500
C27 C28 1.409(4)
C27 H27A 0.9500
C29 C30 1.507(4)
C29 H29A 0.9900
C29 H29B 0.9900
C30 C32 1.379(4)
C30 C31 1.386(4)
C31 C33 1.385(4)
C31 H31A 0.9500
C32 C34 1.385(4)
C32 H32A 0.9500
C33 C35 1.393(4)
C33 H33A 0.9500
C34 C35 1.381(4)
C34 H34A 0.9500
C35 C36 1.481(4)
C36 C37 1.313(5)
C36 H36A 0.9500
C37 H37A 0.9500
C37 H37B 0.9500
C38 Cl1 1.759(3)
C38 Cl2 1.767(3)
C38 H38A 0.9900
C38 H38B 0.9900
